data_7118851
loop_
_publ_author_name
'Yang, Jieru'
'Zhou, Xiaofan'
'Zeng, Yu'
'Huang, Chaoqian'
'Xiao, Yuanjing'
'Zhang, Junliang'

_publ_section_title
;
 Synthesis of 2-fluoro-2-pyrrolines via tandem reaction of
 \a-trifluoromethyl-\a,\b-unsaturated carbonyl compounds with N-tosylated
 2-aminomalonates.
;
_journal_issue 27
_journal_name_full 'Chemical communications (Cambridge, England)'
_journal_page_first 4922
_journal_page_last 4925
_journal_paper_doi 10.1039/c6cc00831c
_journal_volume 52
_journal_year 2016
_chemical_formula_sum 'C26 H27 Cl F N O8 S'
_chemical_formula_weight 568.00
_chemical_melting_point 125.0(10)
_chemical_name_systematic 'triethyl 3-(4-chlorophenyl)-5-fluoro-1-tosyl-1H-pyrrole-2,2,4(3H)-tricarboxylate'
_space_group_IT_number 14
_symmetry_cell_setting monoclinic
_symmetry_space_group_name_Hall '-P 2ybc'
_symmetry_space_group_name_H-M 'P 1 21/c 1'
_atom_sites_solution_hydrogens geom
_atom_sites_solution_primary direct
_atom_sites_solution_secondary difmap
_audit_creation_method SHELXL-97
_audit_update_record
;
2016-01-05 deposited with the CCDC.
2016-03-07 downloaded from the CCDC.
;
_cell_angle_alpha 90.00
_cell_angle_beta 114.440(4)
_cell_angle_gamma 90.00
_cell_formula_units_Z 4
_cell_length_a 11.3397(13)
_cell_length_b 20.295(2)
_cell_length_c 13.4500(16)
_cell_measurement_temperature 296(2)
_cell_volume 2818.0(5)
_computing_structure_refinement 'SHELXL-97 (Sheldrick, 2008)'
_computing_structure_solution 'SHELXS-97 (Sheldrick, 2008)'
_diffrn_ambient_temperature 296(2)
_diffrn_measured_fraction_theta_full 1.000
_diffrn_measured_fraction_theta_max 1.000
_diffrn_measurement_device_type 'Bruker Smart Apex II CCD'
_diffrn_radiation_monochromator graphite
_diffrn_radiation_source 'fine-focus sealed tube'
_diffrn_radiation_type MoK\a
_diffrn_radiation_wavelength 0.71073
_diffrn_reflns_av_R_equivalents 0.0631
_diffrn_reflns_av_sigmaI/netI 0.0405
_diffrn_reflns_limit_h_max 13
_diffrn_reflns_limit_h_min -13
_diffrn_reflns_limit_k_max 24
_diffrn_reflns_limit_k_min -24
_diffrn_reflns_limit_l_max 15
_diffrn_reflns_limit_l_min -15
_diffrn_reflns_number 32666
_diffrn_reflns_theta_full 25.01
_diffrn_reflns_theta_max 25.01
_diffrn_reflns_theta_min 1.94
_exptl_absorpt_coefficient_mu 0.264
_exptl_absorpt_correction_T_max 0.9615
_exptl_absorpt_correction_T_min 0.9204
_exptl_absorpt_correction_type multi-scan
_exptl_absorpt_process_details sadabs
_exptl_crystal_colour colorless
_exptl_crystal_density_diffrn 1.339
_exptl_crystal_density_method 'not measured'
_exptl_crystal_description block
_exptl_crystal_F_000 1184
_exptl_crystal_recrystallization_method 'Re-crystallisation from solvent: DCM/Hexane'
_exptl_crystal_size_max 0.32
_exptl_crystal_size_mid 0.29
_exptl_crystal_size_min 0.15
_refine_diff_density_max 0.556
_refine_diff_density_min -0.301
_refine_diff_density_rms 0.046
_refine_ls_extinction_method none
_refine_ls_goodness_of_fit_ref 1.021
_refine_ls_hydrogen_treatment constr
_refine_ls_matrix_type full
_refine_ls_number_parameters 343
_refine_ls_number_reflns 4956
_refine_ls_number_restraints 8
_refine_ls_restrained_S_all 1.023
_refine_ls_R_factor_all 0.0946
_refine_ls_R_factor_gt 0.0540
_refine_ls_shift/su_max 0.000
_refine_ls_shift/su_mean 0.000
_refine_ls_structure_factor_coef Fsqd
_refine_ls_weighting_details 'calc w=1/[\s^2^(Fo^2^)+(0.0770P)^2^+1.4107P] where P=(Fo^2^+2Fc^2^)/3'
_refine_ls_weighting_scheme calc
_refine_ls_wR_factor_gt 0.1386
_refine_ls_wR_factor_ref 0.1664
_reflns_number_gt 3114
_reflns_number_total 4956
_reflns_threshold_expression >2sigma(I)
_cod_data_source_file c6cc00831c2.cif
_cod_data_source_block z
_cod_depositor_comments
;
The following automatic conversions were performed:

'_chemical_melting_point' value '124-126' was changed to '125.0(10)'
- the average value was taken and precision was estimated.

'_symmetry_cell_setting' value 'Monoclinic' changed to 'monoclinic'
according to
/usr/data/users/saulius/crontab/automatic-downloads/rss-feeds/RSC/lib/dictionaries/cif_core.dic
dictionary named 'cif_core.dic' version 2.4.2 from 2011-04-26.

Automatic conversion script
Id: cif_fix_values 4268 2015-11-12 08:31:59Z antanas 

 Adding full bibliography for 7118851.cif.
;
_cod_original_cell_volume 2818.0(6)
_cod_original_sg_symbol_H-M P2(1)/c
_cod_database_code 7118851

loop_
_symmetry_equiv_pos_as_xyz
'x, y, z'
'-x, y+1/2, -z+1/2'
'-x, -y, -z'
'x, -y-1/2, z-1/2'

loop_
_atom_site_label
_atom_site_type_symbol
_atom_site_fract_x
_atom_site_fract_y
_atom_site_fract_z
_atom_site_U_iso_or_equiv
_atom_site_adp_type
_atom_site_occupancy
_atom_site_symmetry_multiplicity
_atom_site_calc_flag
_atom_site_refinement_flags
S1 S 0.04644(8) 0.66029(4) 0.84157(7) 0.0535(3) Uani 1 1 d .
F1 F 0.07567(17) 0.53819(9) 0.73805(16) 0.0626(5) Uani 1 1 d .
Cl1 Cl -0.59095(16) 0.43150(9) 0.87231(16) 0.1527(7) Uani 1 1 d .
O1 O -0.1913(3) 0.71828(13) 0.6125(2) 0.0872(9) Uani 1 1 d .
O2 O -0.3800(2) 0.66738(13) 0.5548(2) 0.0768(8) Uani 1 1 d .
O3 O -0.2563(3) 0.42501(13) 0.5549(3) 0.0901(9) Uani 1 1 d .
O4 O -0.0412(2) 0.43000(11) 0.6246(2) 0.0760(8) Uani 1 1 d .
O5 O -0.3373(2) 0.67710(13) 0.7904(2) 0.0709(7) Uani 1 1 d .
O6 O -0.1754(2) 0.61022(11) 0.89353(17) 0.0566(6) Uani 1 1 d .
O7 O 0.1228(2) 0.61843(12) 0.92935(18) 0.0692(7) Uani 1 1 d .
O8 O -0.0225(2) 0.71418(11) 0.85969(19) 0.0640(6) Uani 1 1 d .
N1 N -0.0688(2) 0.61368(12) 0.7478(2) 0.0477(6) Uani 1 1 d .
C1 C 0.1418(3) 0.68744(16) 0.7752(3) 0.0521(8) Uani 1 1 d .
C2 C 0.2547(3) 0.65460(17) 0.7898(3) 0.0635(9) Uani 1 1 d .
H2A H 0.2829 0.6193 0.8381 0.076 Uiso 1 1 calc R
C3 C 0.3246(4) 0.67409(19) 0.7331(3) 0.0708(10) Uani 1 1 d .
H3A H 0.4002 0.6517 0.7430 0.085 Uiso 1 1 calc R
C4 C 0.2845(3) 0.72660(19) 0.6609(3) 0.0635(9) Uani 1 1 d .
C5 C 0.1746(4) 0.76027(19) 0.6508(3) 0.0671(10) Uani 1 1 d .
H5A H 0.1484 0.7967 0.6049 0.080 Uiso 1 1 calc R
C6 C 0.1027(3) 0.74131(17) 0.7068(3) 0.0619(9) Uani 1 1 d .
H6A H 0.0285 0.7645 0.6987 0.074 Uiso 1 1 calc R
C7 C -0.2105(3) 0.62211(14) 0.7096(2) 0.0461(7) Uani 1 1 d .
C8 C -0.2685(3) 0.55124(15) 0.6598(3) 0.0495(8) Uani 1 1 d .
H8A H -0.3247 0.5574 0.5822 0.059 Uiso 1 1 calc R
C9 C -0.1489(3) 0.51450(15) 0.6675(3) 0.0505(8) Uani 1 1 d .
C10 C -0.0461(3) 0.55136(15) 0.7176(3) 0.0485(8) Uani 1 1 d .
C11 C -0.3478(3) 0.51861(15) 0.7123(3) 0.0544(8) Uani 1 1 d .
C12 C -0.2932(4) 0.47926(18) 0.8043(3) 0.0652(10) Uani 1 1 d .
H12A H -0.2049 0.4703 0.8331 0.078 Uiso 1 1 calc R
C13 C -0.3672(4) 0.4532(2) 0.8539(3) 0.0802(12) Uani 1 1 d .
H13A H -0.3288 0.4277 0.9166 0.096 Uiso 1 1 calc R
C14 C -0.4965(5) 0.4649(2) 0.8105(4) 0.0842(12) Uani 1 1 d .
C15 C -0.5550(4) 0.5021(2) 0.7185(4) 0.0864(13) Uani 1 1 d .
H15A H -0.6439 0.5095 0.6895 0.104 Uiso 1 1 calc R
C16 C -0.4804(3) 0.52885(18) 0.6686(3) 0.0701(10) Uani 1 1 d .
H16A H -0.5198 0.5539 0.6055 0.084 Uiso 1 1 calc R
C17 C -0.2576(3) 0.67569(16) 0.6212(3) 0.0524(8) Uani 1 1 d .
C18 C -0.4328(4) 0.71080(19) 0.4612(3) 0.0821(12) Uani 1 1 d DU
H18A H -0.3644 0.7358 0.4531 0.098 Uiso 1 1 calc R
H18B H -0.4945 0.7413 0.4686 0.098 Uiso 1 1 calc R
C19 C -0.4988(10) 0.6655(3) 0.3641(4) 0.246(6) Uani 1 1 d DU
H19A H -0.5355 0.6912 0.2985 0.369 Uiso 1 1 calc R
H19B H -0.5663 0.6413 0.3735 0.369 Uiso 1 1 calc R
H19C H -0.4365 0.6353 0.3590 0.369 Uiso 1 1 calc R
C20 C -0.1571(4) 0.45204(17) 0.6103(3) 0.0617(9) Uani 1 1 d .
C21 C -0.0358(5) 0.3716(2) 0.5641(4) 0.0922(14) Uani 1 1 d .
H21A H -0.0595 0.3331 0.5943 0.111 Uiso 1 1 calc R
H21B H -0.0964 0.3759 0.4882 0.111 Uiso 1 1 calc R
C22 C 0.0920(6) 0.3645(3) 0.5713(6) 0.154(3) Uani 1 1 d .
H22A H 0.0960 0.3266 0.5300 0.231 Uiso 1 1 calc R
H22B H 0.1511 0.3588 0.6464 0.231 Uiso 1 1 calc R
H22C H 0.1155 0.4031 0.5425 0.231 Uiso 1 1 calc R
C23 C -0.2489(3) 0.64130(16) 0.8021(3) 0.0512(8) Uani 1 1 d .
C24 C -0.2016(4) 0.6237(2) 0.9887(3) 0.0796(12) Uani 1 1 d .
H24A H -0.2888 0.6101 0.9755 0.096 Uiso 1 1 calc R
H24B H -0.1929 0.6704 1.0054 0.096 Uiso 1 1 calc R
C25 C -0.1047(5) 0.5853(3) 1.0807(3) 0.0992(15) Uani 1 1 d .
H25A H -0.1190 0.5922 1.1455 0.149 Uiso 1 1 calc R
H25B H -0.0190 0.5997 1.0934 0.149 Uiso 1 1 calc R
H25C H -0.1135 0.5393 1.0625 0.149 Uiso 1 1 calc R
C26 C 0.3579(4) 0.7456(3) 0.5941(4) 0.0910(13) Uani 1 1 d .
H26A H 0.3176 0.7833 0.5500 0.137 Uiso 1 1 calc R
H26B H 0.3570 0.7095 0.5476 0.137 Uiso 1 1 calc R
H26C H 0.4458 0.7561 0.6419 0.137 Uiso 1 1 calc R

loop_
_atom_site_aniso_label
_atom_site_aniso_U_11
_atom_site_aniso_U_22
_atom_site_aniso_U_33
_atom_site_aniso_U_23
_atom_site_aniso_U_13
_atom_site_aniso_U_12
S1 0.0563(5) 0.0522(5) 0.0463(5) -0.0037(4) 0.0154(4) -0.0031(4)
F1 0.0522(12) 0.0539(11) 0.0794(14) -0.0063(10) 0.0251(10) 0.0041(9)
Cl1 0.1353(13) 0.1879(17) 0.1768(16) 0.0038(13) 0.1066(13) -0.0500(12)
O1 0.0784(19) 0.0767(18) 0.091(2) 0.0344(16) 0.0196(16) -0.0082(15)
O2 0.0684(17) 0.0811(18) 0.0601(15) 0.0307(13) 0.0057(14) 0.0035(14)
O3 0.0706(18) 0.0731(18) 0.105(2) -0.0351(17) 0.0151(16) -0.0061(15)
O4 0.0715(18) 0.0565(15) 0.097(2) -0.0280(14) 0.0314(15) -0.0010(13)
O5 0.0684(17) 0.0820(18) 0.0646(16) 0.0044(13) 0.0298(13) 0.0241(14)
O6 0.0630(15) 0.0633(14) 0.0438(13) 0.0053(11) 0.0224(11) 0.0034(11)
O7 0.0688(16) 0.0749(16) 0.0468(13) 0.0084(12) 0.0070(12) 0.0004(13)
O8 0.0747(16) 0.0553(14) 0.0666(15) -0.0150(11) 0.0337(13) -0.0040(12)
N1 0.0464(16) 0.0421(14) 0.0490(15) -0.0028(12) 0.0143(12) 0.0007(11)
C1 0.050(2) 0.0502(18) 0.0510(19) -0.0051(15) 0.0164(16) -0.0027(15)
C2 0.054(2) 0.057(2) 0.073(2) 0.0075(18) 0.0198(19) 0.0013(17)
C3 0.052(2) 0.069(2) 0.090(3) -0.002(2) 0.027(2) 0.0018(18)
C4 0.051(2) 0.075(2) 0.062(2) -0.006(2) 0.0209(18) -0.0069(19)
C5 0.060(2) 0.073(2) 0.064(2) 0.0104(19) 0.022(2) -0.0002(19)
C6 0.054(2) 0.062(2) 0.068(2) 0.0089(18) 0.0239(19) 0.0078(17)
C7 0.0476(19) 0.0433(17) 0.0414(17) 0.0041(13) 0.0125(15) 0.0050(14)
C8 0.0479(19) 0.0477(17) 0.0435(18) 0.0007(14) 0.0094(15) 0.0009(14)
C9 0.050(2) 0.0457(18) 0.0517(19) -0.0021(15) 0.0164(16) 0.0015(15)
C10 0.047(2) 0.0470(18) 0.0493(19) 0.0010(15) 0.0182(15) 0.0054(15)
C11 0.048(2) 0.0481(18) 0.059(2) -0.0028(16) 0.0140(17) -0.0015(15)
C12 0.056(2) 0.067(2) 0.064(2) 0.0089(19) 0.0172(19) -0.0040(18)
C13 0.082(3) 0.082(3) 0.072(3) 0.010(2) 0.027(2) -0.018(2)
C14 0.081(3) 0.086(3) 0.097(3) -0.006(3) 0.049(3) -0.024(3)
C15 0.052(2) 0.086(3) 0.123(4) -0.005(3) 0.038(3) -0.006(2)
C16 0.052(2) 0.062(2) 0.087(3) 0.004(2) 0.018(2) -0.0005(18)
C17 0.058(2) 0.0501(19) 0.049(2) 0.0032(15) 0.0218(18) 0.0071(17)
C18 0.085(3) 0.081(3) 0.067(2) 0.0326(18) 0.018(2) 0.023(2)
C19 0.403(13) 0.127(5) 0.076(4) 0.013(3) -0.033(6) 0.023(7)
C20 0.064(2) 0.050(2) 0.063(2) -0.0041(17) 0.018(2) 0.0000(18)
C21 0.100(3) 0.059(2) 0.121(4) -0.031(2) 0.049(3) 0.004(2)
C22 0.159(6) 0.128(5) 0.235(8) -0.078(5) 0.141(6) -0.025(4)
C23 0.053(2) 0.0499(19) 0.0483(19) 0.0006(15) 0.0181(17) 0.0011(16)
C24 0.091(3) 0.103(3) 0.053(2) 0.002(2) 0.038(2) 0.007(2)
C25 0.109(4) 0.130(4) 0.052(2) 0.020(2) 0.026(2) 0.006(3)
C26 0.076(3) 0.123(4) 0.082(3) 0.002(3) 0.040(2) -0.005(3)

loop_
_atom_type_symbol
_atom_type_description
_atom_type_scat_dispersion_real
_atom_type_scat_dispersion_imag
_atom_type_scat_source
C C 0.0033 0.0016 'International Tables Vol C Tables 4.2.6.8 and 6.1.1.4'
H H 0.0000 0.0000 'International Tables Vol C Tables 4.2.6.8 and 6.1.1.4'
N N 0.0061 0.0033 'International Tables Vol C Tables 4.2.6.8 and 6.1.1.4'
O O 0.0106 0.0060 'International Tables Vol C Tables 4.2.6.8 and 6.1.1.4'
F F 0.0171 0.0103 'International Tables Vol C Tables 4.2.6.8 and 6.1.1.4'
S S 0.1246 0.1234 'International Tables Vol C Tables 4.2.6.8 and 6.1.1.4'
Cl Cl 0.1484 0.1585 'International Tables Vol C Tables 4.2.6.8 and 6.1.1.4'

loop_
_geom_angle_atom_site_label_1
_geom_angle_atom_site_label_2
_geom_angle_atom_site_label_3
_geom_angle
O7 S1 O8 120.44(15)
O7 S1 N1 107.72(14)
O8 S1 N1 104.45(14)
O7 S1 C1 108.58(16)
O8 S1 C1 110.13(15)
N1 S1 C1 104.24(14)
C17 O2 C18 116.9(3)
C20 O4 C21 117.6(3)
C23 O6 C24 116.6(3)
C10 N1 C7 108.1(2)
C10 N1 S1 123.6(2)
C7 N1 S1 126.1(2)
C6 C1 C2 120.1(3)
C6 C1 S1 119.5(3)
C2 C1 S1 120.4(3)
C3 C2 C1 119.8(3)
C3 C2 H2A 120.1
C1 C2 H2A 120.1
C2 C3 C4 121.1(4)
C2 C3 H3A 119.5
C4 C3 H3A 119.5
C5 C4 C3 118.1(3)
C5 C4 C26 121.0(4)
C3 C4 C26 120.9(4)
C6 C5 C4 121.6(4)
C6 C5 H5A 119.2
C4 C5 H5A 119.2
C5 C6 C1 119.1(3)
C5 C6 H6A 120.4
C1 C6 H6A 120.4
N1 C7 C23 112.4(2)
N1 C7 C17 109.3(3)
C23 C7 C17 109.0(2)
N1 C7 C8 103.9(2)
C23 C7 C8 111.2(2)
C17 C7 C8 111.1(2)
C11 C8 C9 116.3(3)
C11 C8 C7 114.8(3)
C9 C8 C7 102.2(2)
C11 C8 H8A 107.7
C9 C8 H8A 107.7
C7 C8 H8A 107.7
C10 C9 C20 127.8(3)
C10 C9 C8 109.5(3)
C20 C9 C8 122.0(3)
C9 C10 F1 128.4(3)
C9 C10 N1 116.0(3)
F1 C10 N1 115.4(3)
C16 C11 C12 118.1(3)
C16 C11 C8 119.3(3)
C12 C11 C8 122.7(3)
C13 C12 C11 121.2(4)
C13 C12 H12A 119.4
C11 C12 H12A 119.4
C14 C13 C12 119.5(4)
C14 C13 H13A 120.2
C12 C13 H13A 120.2
C13 C14 C15 121.3(4)
C13 C14 Cl1 119.7(4)
C15 C14 Cl1 119.0(4)
C14 C15 C16 119.3(4)
C14 C15 H15A 120.3
C16 C15 H15A 120.3
C11 C16 C15 120.5(4)
C11 C16 H16A 119.7
C15 C16 H16A 119.7
O1 C17 O2 124.3(3)
O1 C17 C7 124.2(3)
O2 C17 C7 111.5(3)
O2 C18 C19 105.0(3)
O2 C18 H18A 110.7
C19 C18 H18A 110.7
O2 C18 H18B 110.7
C19 C18 H18B 110.7
H18A C18 H18B 108.8
C18 C19 H19A 109.5
C18 C19 H19B 109.5
H19A C19 H19B 109.5
C18 C19 H19C 109.5
H19A C19 H19C 109.5
H19B C19 H19C 109.5
O3 C20 O4 123.9(3)
O3 C20 C9 124.3(3)
O4 C20 C9 111.8(3)
C22 C21 O4 108.9(4)
C22 C21 H21A 109.9
O4 C21 H21A 109.9
C22 C21 H21B 109.9
O4 C21 H21B 109.9
H21A C21 H21B 108.3
C21 C22 H22A 109.5
C21 C22 H22B 109.5
H22A C22 H22B 109.5
C21 C22 H22C 109.5
H22A C22 H22C 109.5
H22B C22 H22C 109.5
O5 C23 O6 125.7(3)
O5 C23 C7 123.6(3)
O6 C23 C7 110.6(3)
O6 C24 C25 106.5(3)
O6 C24 H24A 110.4
C25 C24 H24A 110.4
O6 C24 H24B 110.4
C25 C24 H24B 110.4
H24A C24 H24B 108.6
C24 C25 H25A 109.5
C24 C25 H25B 109.5
H25A C25 H25B 109.5
C24 C25 H25C 109.5
H25A C25 H25C 109.5
H25B C25 H25C 109.5
C4 C26 H26A 109.5
C4 C26 H26B 109.5
H26A C26 H26B 109.5
C4 C26 H26C 109.5
H26A C26 H26C 109.5
H26B C26 H26C 109.5

loop_
_geom_bond_atom_site_label_1
_geom_bond_atom_site_label_2
_geom_bond_distance
S1 O7 1.421(2)
S1 O8 1.423(2)
S1 N1 1.682(3)
S1 C1 1.753(3)
F1 C10 1.320(3)
Cl1 C14 1.741(4)
O1 C17 1.183(4)
O2 C17 1.314(4)
O2 C18 1.448(4)
O3 C20 1.195(4)
O4 C20 1.325(4)
O4 C21 1.453(4)
O5 C23 1.194(4)
O6 C23 1.325(4)
O6 C24 1.455(4)
N1 C10 1.384(4)
N1 C7 1.481(4)
C1 C6 1.378(5)
C1 C2 1.383(5)
C2 C3 1.366(5)
C2 H2A 0.9300
C3 C4 1.385(5)
C3 H3A 0.9300
C4 C5 1.378(5)
C4 C26 1.506(5)
C5 C6 1.375(5)
C5 H5A 0.9300
C6 H6A 0.9300
C7 C23 1.529(4)
C7 C17 1.535(4)
C7 C8 1.608(4)
C8 C11 1.506(4)
C8 C9 1.514(4)
C8 H8A 0.9800
C9 C10 1.312(4)
C9 C20 1.465(5)
C11 C16 1.385(5)
C11 C12 1.386(5)
C12 C13 1.375(5)
C12 H12A 0.9300
C13 C14 1.356(6)
C13 H13A 0.9300
C14 C15 1.365(6)
C15 C16 1.389(6)
C15 H15A 0.9300
C16 H16A 0.9300
C18 C19 1.5166(10)
C18 H18A 0.9700
C18 H18B 0.9700
C19 H19A 0.9600
C19 H19B 0.9600
C19 H19C 0.9600
C21 C22 1.419(6)
C21 H21A 0.9700
C21 H21B 0.9700
C22 H22A 0.9600
C22 H22B 0.9600
C22 H22C 0.9600
C24 C25 1.490(6)
C24 H24A 0.9700
C24 H24B 0.9700
C25 H25A 0.9600
C25 H25B 0.9600
C25 H25C 0.9600
C26 H26A 0.9600
C26 H26B 0.9600
C26 H26C 0.9600

loop_
_geom_torsion_atom_site_label_1
_geom_torsion_atom_site_label_2
_geom_torsion_atom_site_label_3
_geom_torsion_atom_site_label_4
_geom_torsion
O7 S1 N1 C10 -41.5(3)
O8 S1 N1 C10 -170.6(2)
C1 S1 N1 C10 73.8(3)
O7 S1 N1 C7 119.5(2)
O8 S1 N1 C7 -9.7(3)
C1 S1 N1 C7 -125.3(3)
O7 S1 C1 C6 -163.0(3)
O8 S1 C1 C6 -29.1(3)
N1 S1 C1 C6 82.4(3)
O7 S1 C1 C2 18.0(3)
O8 S1 C1 C2 151.8(3)
N1 S1 C1 C2 -96.7(3)
C6 C1 C2 C3 -2.6(5)
S1 C1 C2 C3 176.5(3)
C1 C2 C3 C4 0.2(6)
C2 C3 C4 C5 2.3(6)
C2 C3 C4 C26 -176.7(4)
C3 C4 C5 C6 -2.5(6)
C26 C4 C5 C6 176.4(4)
C4 C5 C6 C1 0.2(6)
C2 C1 C6 C5 2.3(5)
S1 C1 C6 C5 -176.7(3)
C10 N1 C7 C23 124.9(3)
S1 N1 C7 C23 -38.5(3)
C10 N1 C7 C17 -114.0(3)
S1 N1 C7 C17 82.6(3)
C10 N1 C7 C8 4.6(3)
S1 N1 C7 C8 -158.8(2)
N1 C7 C8 C11 121.4(3)
C23 C7 C8 C11 0.3(4)
C17 C7 C8 C11 -121.3(3)
N1 C7 C8 C9 -5.4(3)
C23 C7 C8 C9 -126.6(3)
C17 C7 C8 C9 111.9(3)
C11 C8 C9 C10 -121.1(3)
C7 C8 C9 C10 4.7(3)
C11 C8 C9 C20 67.6(4)
C7 C8 C9 C20 -166.6(3)
C20 C9 C10 F1 -7.4(6)
C8 C9 C10 F1 -178.1(3)
C20 C9 C10 N1 168.5(3)
C8 C9 C10 N1 -2.1(4)
C7 N1 C10 C9 -1.8(4)
S1 N1 C10 C9 162.1(2)
C7 N1 C10 F1 174.7(2)
S1 N1 C10 F1 -21.4(4)
C9 C8 C11 C16 -149.2(3)
C7 C8 C11 C16 91.7(4)
C9 C8 C11 C12 32.0(4)
C7 C8 C11 C12 -87.2(4)
C16 C11 C12 C13 -2.6(5)
C8 C11 C12 C13 176.3(3)
C11 C12 C13 C14 1.5(6)
C12 C13 C14 C15 0.0(7)
C12 C13 C14 Cl1 179.5(3)
C13 C14 C15 C16 -0.4(7)
Cl1 C14 C15 C16 -180.0(3)
C12 C11 C16 C15 2.2(5)
C8 C11 C16 C15 -176.8(3)
C14 C15 C16 C11 -0.7(6)
C18 O2 C17 O1 4.5(5)
C18 O2 C17 C7 -174.0(3)
N1 C7 C17 O1 -24.5(4)
C23 C7 C17 O1 98.7(4)
C8 C7 C17 O1 -138.5(3)
N1 C7 C17 O2 154.0(3)
C23 C7 C17 O2 -82.8(3)
C8 C7 C17 O2 40.0(4)
C17 O2 C18 C19 129.8(6)
C21 O4 C20 O3 3.7(6)
C21 O4 C20 C9 -174.4(3)
C10 C9 C20 O3 -170.4(4)
C8 C9 C20 O3 -0.8(6)
C10 C9 C20 O4 7.7(5)
C8 C9 C20 O4 177.3(3)
C20 O4 C21 C22 167.4(4)
C24 O6 C23 O5 -3.1(5)
C24 O6 C23 C7 -179.8(3)
N1 C7 C23 O5 145.7(3)
C17 C7 C23 O5 24.4(4)
C8 C7 C23 O5 -98.3(4)
N1 C7 C23 O6 -37.5(3)
C17 C7 C23 O6 -158.8(3)
C8 C7 C23 O6 78.4(3)
C23 O6 C24 C25 -178.1(3)
